data_7010015
loop_
_publ_author_name
'Casas, Jos\'e S.'
'Casti\~neiras, Alfonso'
'Rodr\'iguez-Arg\"uelles, Mar\'ia C.'
'S\'anchez, Agust\'in'
'Sordo, Jos\'e'
'V\'azquez-L\'opez, Antonia'
'V\'azquez-L\'opez, Ezequiel M.'

_publ_section_title
;
 Reactions of diorganotin(IV) oxides with isatin 3- and
 2-thiosemicarbazones and with isatin 2,3-bis(thiosemicarbazone):
 influence of diphenyldithiophosphinic acid
 (isatin&#x2005;=&#x2005;1H-indole-2,3-dione)
;
_journal_issue 22
_journal_name_full 'Journal of the Chemical Society, Dalton Transactions'
_journal_page_first 4056
_journal_paper_doi 10.1039/b005103i
_journal_year 2000
_chemical_formula_sum 'C12 H15 N7 S2 Sn'
_chemical_formula_weight 440.12
_chemical_name_systematic
; 
 (2,3-isatin-bis(thiosemicarbazonato))-dimethyltin(IV) 
;
_space_group_IT_number 14
_symmetry_cell_setting monoclinic
_symmetry_space_group_name_Hall '-P 2yn'
_symmetry_space_group_name_H-M 'P 1 21/n 1'
_atom_sites_solution_hydrogens geom
_atom_sites_solution_primary direct
_atom_sites_solution_secondary difmap
_audit_creation_method SHELXL-97
_cell_angle_alpha 90.00
_cell_angle_beta 102.933(10)
_cell_angle_gamma 90.00
_cell_formula_units_Z 4
_cell_length_a 14.913(3)
_cell_length_b 7.3408(14)
_cell_length_c 15.188(3)
_cell_measurement_temperature 293(2)
_cell_volume 1620.5(6)
_computing_cell_refinement 'CAD4/SDP Software (Enraf Nonius, 1989)'
_computing_data_collection 'CAD4/SDP Software (Enraf Nonius, 1989)'
_computing_data_reduction 'GENHKL (Kretschmar, 1997)'
_computing_molecular_graphics 'PLATON98 (Spek, 1998)'
_computing_publication_material 'SHELXL-97 (Sheldrick, 1997)'
_computing_structure_refinement 'SHELXL-97 (Sheldrick, 1997)'
_computing_structure_solution 'SHELXS-97 (Sheldrick, 1990)'
_diffrn_ambient_temperature 293(2)
_diffrn_measured_fraction_theta_full 0.931
_diffrn_measured_fraction_theta_max 0.931
_diffrn_radiation_monochromator graphite
_diffrn_radiation_source 'fine-focus sealed tube'
_diffrn_radiation_type MoK\a
_diffrn_radiation_wavelength 0.71073
_diffrn_reflns_av_R_equivalents 0.0722
_diffrn_reflns_av_sigmaI/netI 0.1893
_diffrn_reflns_limit_h_max 20
_diffrn_reflns_limit_h_min 0
_diffrn_reflns_limit_k_max 10
_diffrn_reflns_limit_k_min 0
_diffrn_reflns_limit_l_max 20
_diffrn_reflns_limit_l_min -21
_diffrn_reflns_number 4871
_diffrn_reflns_theta_full 29.94
_diffrn_reflns_theta_max 29.94
_diffrn_reflns_theta_min 3.10
_exptl_absorpt_coefficient_mu 1.841
_exptl_absorpt_correction_T_max 0.8373
_exptl_absorpt_correction_T_min 0.6561
_exptl_absorpt_correction_type DIFABS
_exptl_crystal_colour red
_exptl_crystal_density_diffrn 1.804
_exptl_crystal_density_method 'not measured'
_exptl_crystal_description prism
_exptl_crystal_F_000 872
_exptl_crystal_size_max 0.25
_exptl_crystal_size_mid 0.15
_exptl_crystal_size_min 0.10
_refine_diff_density_max 0.727
_refine_diff_density_min -1.319
_refine_diff_density_rms 0.166
_refine_ls_extinction_method none
_refine_ls_goodness_of_fit_ref 0.981
_refine_ls_hydrogen_treatment mixed
_refine_ls_matrix_type full
_refine_ls_number_parameters 199
_refine_ls_number_reflns 4707
_refine_ls_number_restraints 0
_refine_ls_restrained_S_all 0.981
_refine_ls_R_factor_all 0.2034
_refine_ls_R_factor_gt 0.0634
_refine_ls_shift/su_max 0.000
_refine_ls_shift/su_mean 0.000
_refine_ls_structure_factor_coef Fsqd
_refine_ls_weighting_details 'w=1/[\s^2^(Fo^2^)+(0.0250P)^2^+0.0000P] where P=(Fo^2^+2Fc^2^)/3'
_refine_ls_weighting_scheme calc
_refine_ls_wR_factor_gt 0.0904
_refine_ls_wR_factor_ref 0.1193
_reflns_number_gt 2196
_reflns_number_total 4707
_reflns_threshold_expression >2sigma(I)
_cod_data_source_file b005103i.txt
_cod_data_source_block 95av02
_cod_depositor_comments
;
The following automatic conversions were performed:
'_symmetry_cell_setting' value 'Monoclinic' changed to 'monoclinic'
according to '/home/saulius/struct/CIF-dictionaries/cif_core.dic'
dictionary named 'cif_core.dic' version 2.4.1 from 2010-06-29.

Automatic conversion script
Id: cif_fix_enum 1527 2010-12-29 10:47:43Z saulius 

The following automatic conversions were performed:

'_refine_ls_weighting_scheme' value 'calc
w=1/[\s^2^(Fo^2^)+(0.0250P)^2^+0.0000P] where P=(Fo^2^+2Fc^2^)/3' was
changed to 'calc'. New tag '_refine_ls_weighting_details' was
created. The value of the new tag was set to
'w=1/[\s^2^(Fo^2^)+(0.0250P)^2^+0.0000P] where P=(Fo^2^+2Fc^2^)/3'.

Automatic conversion script
Id: cif_fix_values 3143 2015-03-26 13:38:13Z robertas 
;
_cod_original_sg_symbol_H-M 'P2(1)/n (No. 14)'
_cod_database_code 7010015

loop_
_symmetry_equiv_pos_as_xyz
'x, y, z'
'-x+1/2, y+1/2, -z+1/2'
'-x, -y, -z'
'x-1/2, -y-1/2, z-1/2'

loop_
_atom_site_label
_atom_site_type_symbol
_atom_site_fract_x
_atom_site_fract_y
_atom_site_fract_z
_atom_site_U_iso_or_equiv
_atom_site_adp_type
_atom_site_occupancy
_atom_site_calc_flag
_atom_site_refinement_flags
_atom_site_disorder_assembly
_atom_site_disorder_group
Sn Sn 0.85580(4) 0.35712(7) 0.53200(3) 0.03386(15) Uani 1 d . . .
C1ME C 0.9144(5) 0.1657(10) 0.4581(5) 0.046(2) Uani 1 d . . .
H10A H 0.9785 0.1511 0.4856 0.069 Uiso 1 calc R . .
H10B H 0.9079 0.2079 0.3971 0.069 Uiso 1 calc R . .
H10C H 0.8836 0.0508 0.4578 0.069 Uiso 1 calc R . .
C2ME C 0.8944(5) 0.5475(11) 0.6381(5) 0.051(2) Uani 1 d . . .
H20A H 0.9472 0.5028 0.6809 0.077 Uiso 1 calc R . .
H20B H 0.8443 0.5645 0.6675 0.077 Uiso 1 calc R . .
H20C H 0.9092 0.6616 0.6139 0.077 Uiso 1 calc R . .
S1 S 0.95256(14) 0.0880(3) 0.68676(13) 0.0510(6) Uani 1 d . . .
N1 N 0.7997(4) -0.0350(8) 0.7282(4) 0.0468(17) Uani 1 d . . .
H1A H 0.7409 -0.0390 0.7209 0.056 Uiso 1 calc R . .
H1B H 0.8341 -0.1023 0.7684 0.056 Uiso 1 calc R . .
C1 C 0.8378(5) 0.0762(11) 0.6770(5) 0.0399(19) Uani 1 d . . .
N2 N 0.7822(4) 0.1800(8) 0.6146(4) 0.0311(14) Uani 1 d . . .
N3 N 0.6907(4) 0.1714(8) 0.6192(4) 0.0332(14) Uani 1 d . . .
S10 S 0.85555(15) 0.6180(3) 0.41078(14) 0.0473(5) Uani 1 d . . .
N10 N 0.7573(5) 0.5534(9) 0.2454(4) 0.056(2) Uani 1 d . . .
H10A H 0.7130 0.5056 0.2060 0.067 Uiso 1 calc R . .
H10B H 0.7959 0.6246 0.2283 0.067 Uiso 1 calc R . .
C10 C 0.7662(5) 0.5163(10) 0.3341(5) 0.0359(18) Uani 1 d . . .
N20 N 0.7034(4) 0.4060(8) 0.3522(3) 0.0359(15) Uani 1 d . . .
N30 N 0.7168(4) 0.3570(8) 0.4438(3) 0.0275(12) Uani 1 d . . .
C2 C 0.6301(5) 0.2371(9) 0.5529(5) 0.0292(16) Uani 1 d . . .
C3 C 0.6410(5) 0.3128(8) 0.4657(5) 0.0310(16) Uani 1 d . . .
N4 N 0.5546(4) 0.3293(8) 0.4119(4) 0.0357(15) Uani 1 d . . .
H4 H 0.5427 0.3656 0.3567 0.043 Uiso 1 calc R . .
C4 C 0.3935(5) 0.2768(10) 0.4314(5) 0.0379(19) Uani 1 d . . .
H4 H 0.3648 0.3108 0.3728 0.045 Uiso 1 calc R . .
C5 C 0.3429(5) 0.2228(10) 0.4927(5) 0.0383(19) Uani 1 d . . .
H5 H 0.2790 0.2225 0.4753 0.046 Uiso 1 calc R . .
C6 C 0.3852(5) 0.1691(10) 0.5794(5) 0.041(2) Uani 1 d . . .
H6 H 0.3494 0.1315 0.6189 0.049 Uiso 1 calc R . .
C7 C 0.4800(5) 0.1706(10) 0.6078(5) 0.0399(19) Uani 1 d . . .
H7 H 0.5085 0.1361 0.6663 0.048 Uiso 1 calc R . .
C8 C 0.5314(5) 0.2248(9) 0.5470(4) 0.0306(16) Uani 1 d . . .
C9 C 0.4874(5) 0.2785(9) 0.4599(5) 0.0296(16) Uani 1 d . . .

loop_
_atom_site_aniso_label
_atom_site_aniso_U_11
_atom_site_aniso_U_22
_atom_site_aniso_U_33
_atom_site_aniso_U_23
_atom_site_aniso_U_13
_atom_site_aniso_U_12
Sn 0.0343(3) 0.0338(3) 0.0339(2) -0.0053(3) 0.0084(2) -0.0013(3)
C1ME 0.046(5) 0.044(5) 0.050(5) 0.001(4) 0.012(4) 0.013(5)
C2ME 0.051(6) 0.055(5) 0.046(5) -0.011(4) 0.006(4) -0.020(5)
S1 0.0388(13) 0.0693(16) 0.0411(12) 0.0054(11) 0.0010(10) 0.0102(11)
N1 0.049(4) 0.046(4) 0.043(4) 0.014(3) 0.005(3) 0.002(4)
C1 0.043(5) 0.049(5) 0.025(4) -0.001(4) 0.003(4) 0.004(4)
N2 0.028(3) 0.034(4) 0.029(3) 0.003(3) 0.003(3) 0.003(3)
N3 0.036(4) 0.032(4) 0.032(3) -0.008(3) 0.009(3) -0.007(3)
S10 0.0513(13) 0.0399(13) 0.0521(12) 0.0025(11) 0.0145(11) -0.0079(11)
N10 0.078(5) 0.059(5) 0.033(3) 0.008(4) 0.020(4) -0.009(4)
C10 0.043(5) 0.032(4) 0.037(4) 0.000(3) 0.018(4) 0.006(4)
N20 0.040(4) 0.040(4) 0.028(3) 0.005(3) 0.009(3) 0.003(3)
N30 0.030(3) 0.024(3) 0.031(3) 0.002(3) 0.011(2) 0.003(3)
C2 0.031(4) 0.025(4) 0.030(4) 0.000(3) 0.005(3) 0.002(3)
C3 0.033(4) 0.030(4) 0.031(3) -0.007(4) 0.008(3) -0.003(4)
N4 0.039(4) 0.039(4) 0.029(3) 0.011(3) 0.008(3) -0.001(3)
C4 0.038(5) 0.036(4) 0.039(4) 0.000(4) 0.006(4) 0.011(4)
C5 0.022(4) 0.036(4) 0.057(5) -0.001(4) 0.009(4) 0.004(4)
C6 0.033(4) 0.038(5) 0.055(5) 0.001(4) 0.019(4) 0.002(4)
C7 0.039(5) 0.044(5) 0.037(4) 0.005(4) 0.009(4) 0.000(4)
C8 0.030(4) 0.031(4) 0.032(4) -0.001(3) 0.008(3) 0.001(3)
C9 0.033(4) 0.025(4) 0.030(4) -0.007(3) 0.006(3) -0.001(3)

loop_
_atom_type_symbol
_atom_type_description
_atom_type_scat_dispersion_real
_atom_type_scat_dispersion_imag
_atom_type_scat_source
Sn Sn -0.6537 1.4246 'International Tables Vol C Tables 4.2.6.8 and 6.1.1.4'
S S 0.1246 0.1234 'International Tables Vol C Tables 4.2.6.8 and 6.1.1.4'
N N 0.0061 0.0033 'International Tables Vol C Tables 4.2.6.8 and 6.1.1.4'
C C 0.0033 0.0016 'International Tables Vol C Tables 4.2.6.8 and 6.1.1.4'
H H 0.0000 0.0000 'International Tables Vol C Tables 4.2.6.8 and 6.1.1.4'

loop_
_geom_angle_atom_site_label_1
_geom_angle_atom_site_label_2
_geom_angle_atom_site_label_3
_geom_angle
_geom_angle_site_symmetry_1
_geom_angle_site_symmetry_3
_geom_angle_publ_flag
C1ME Sn C2ME 140.6(3) . . ?
C1ME Sn N30 97.0(2) . . ?
C2ME Sn N30 121.5(3) . . ?
C1ME Sn N2 102.9(2) . . ?
C2ME Sn N2 92.3(2) . . ?
N30 Sn N2 80.2(2) . . ?
C1ME Sn S10 92.7(2) . . ?
C2ME Sn S10 90.5(2) . . ?
N30 Sn S10 73.95(15) . . ?
N2 Sn S10 151.16(15) . . ?
Sn C1ME H10A 109.5 . . ?
Sn C1ME H10B 109.5 . . ?
H10A C1ME H10B 109.5 . . ?
Sn C1ME H10C 109.5 . . ?
H10A C1ME H10C 109.5 . . ?
H10B C1ME H10C 109.5 . . ?
Sn C2ME H20A 109.5 . . ?
Sn C2ME H20B 109.5 . . ?
H20A C2ME H20B 109.5 . . ?
Sn C2ME H20C 109.5 . . ?
H20A C2ME H20C 109.5 . . ?
H20B C2ME H20C 109.5 . . ?
C1 N1 H1A 120.0 . . ?
C1 N1 H1B 120.0 . . ?
H1A N1 H1B 120.0 . . ?
N1 C1 N2 118.6(7) . . ?
N1 C1 S1 122.4(6) . . ?
N2 C1 S1 119.1(6) . . ?
C1 N2 N3 113.5(6) . . ?
C1 N2 Sn 114.7(5) . . ?
N3 N2 Sn 131.5(4) . . ?
C2 N3 N2 118.1(6) . . ?
C10 S10 Sn 92.1(2) . . ?
C10 N10 H10A 120.0 . . ?
C10 N10 H10B 120.0 . . ?
H10A N10 H10B 120.0 . . ?
N20 C10 N10 114.6(7) . . ?
N20 C10 S10 127.2(5) . . ?
N10 C10 S10 118.2(6) . . ?
C10 N20 N30 114.5(6) . . ?
C3 N30 N20 112.4(6) . . ?
C3 N30 Sn 127.1(5) . . ?
N20 N30 Sn 120.5(4) . . ?
N3 C2 C8 123.2(6) . . ?
N3 C2 C3 130.0(7) . . ?
C8 C2 C3 106.3(6) . . ?
N30 C3 N4 126.0(6) . . ?
N30 C3 C2 127.2(7) . . ?
N4 C3 C2 106.8(6) . . ?
C3 N4 C9 110.6(6) . . ?
C3 N4 H4 124.7 . . ?
C9 N4 H4 124.7 . . ?
C9 C4 C5 117.6(7) . . ?
C9 C4 H4 121.2 . . ?
C5 C4 H4 121.2 . . ?
C4 C5 C6 121.5(7) . . ?
C4 C5 H5 119.3 . . ?
C6 C5 H5 119.3 . . ?
C7 C6 C5 120.7(7) . . ?
C7 C6 H6 119.6 . . ?
C5 C6 H6 119.6 . . ?
C6 C7 C8 118.3(7) . . ?
C6 C7 H7 120.9 . . ?
C8 C7 H7 120.9 . . ?
C7 C8 C9 120.0(7) . . ?
C7 C8 C2 132.8(7) . . ?
C9 C8 C2 107.2(6) . . ?
C4 C9 C8 121.9(6) . . ?
C4 C9 N4 129.2(7) . . ?
C8 C9 N4 109.0(6) . . ?

loop_
_geom_bond_atom_site_label_1
_geom_bond_atom_site_label_2
_geom_bond_distance
_geom_bond_site_symmetry_2
_geom_bond_publ_flag
Sn C1ME 2.107(7) . ?
Sn C2ME 2.113(7) . ?
Sn N30 2.203(5) . ?
Sn N2 2.256(5) . ?
Sn S10 2.656(2) . ?
C1ME H10A 0.9600 . ?
C1ME H10B 0.9600 . ?
C1ME H10C 0.9600 . ?
C2ME H20A 0.9600 . ?
C2ME H20B 0.9600 . ?
C2ME H20C 0.9600 . ?
S1 C1 1.686(8) . ?
N1 C1 1.338(8) . ?
N1 H1A 0.8600 . ?
N1 H1B 0.8600 . ?
C1 N2 1.348(8) . ?
N2 N3 1.383(7) . ?
N3 C2 1.287(8) . ?
S10 C10 1.731(8) . ?
N10 C10 1.352(8) . ?
N10 H10A 0.8600 . ?
N10 H10B 0.8600 . ?
C10 N20 1.312(8) . ?
N20 N30 1.408(7) . ?
N30 C3 1.289(8) . ?
C2 C8 1.457(9) . ?
C2 C3 1.478(9) . ?
C3 N4 1.368(9) . ?
N4 C9 1.414(8) . ?
N4 H4 0.8600 . ?
C4 C9 1.370(10) . ?
C4 C5 1.381(9) . ?
C4 H4 0.9300 . ?
C5 C6 1.384(9) . ?
C5 H5 0.9300 . ?
C6 C7 1.384(9) . ?
C6 H6 0.9300 . ?
C7 C8 1.385(8) . ?
C7 H7 0.9300 . ?
C8 C9 1.396(9) . ?

loop_
_geom_hbond_atom_site_label_D
_geom_hbond_atom_site_label_H
_geom_hbond_atom_site_label_A
_geom_hbond_distance_DH
_geom_hbond_distance_HA
_geom_hbond_distance_DA
_geom_hbond_angle_DHA
_geom_hbond_site_symmetry_A
N4 H4 S1 0.86 2.65 3.471(6) 159.7 4_565
N10 H10B N20 0.86 2.40 3.103(8) 139.2 2_655
N1 H1B N3 0.86 2.47 3.145(7) 136.1 2_646

loop_
_geom_torsion_atom_site_label_1
_geom_torsion_atom_site_label_2
_geom_torsion_atom_site_label_3
_geom_torsion_atom_site_label_4
_geom_torsion
_geom_torsion_site_symmetry_1
_geom_torsion_site_symmetry_2
_geom_torsion_site_symmetry_3
_geom_torsion_site_symmetry_4
_geom_torsion_publ_flag
N1 C1 N2 N3 6.9(9) . . . . ?
S1 C1 N2 N3 -174.1(5) . . . . ?
N1 C1 N2 Sn -179.1(5) . . . . ?
S1 C1 N2 Sn -0.1(7) . . . . ?
C1ME Sn N2 C1 66.0(5) . . . . ?
C2ME Sn N2 C1 -77.4(5) . . . . ?
N30 Sn N2 C1 161.0(5) . . . . ?
S10 Sn N2 C1 -172.7(4) . . . . ?
C1ME Sn N2 N3 -121.3(6) . . . . ?
C2ME Sn N2 N3 95.3(6) . . . . ?
N30 Sn N2 N3 -26.3(5) . . . . ?
S10 Sn N2 N3 0.0(8) . . . . ?
C1 N2 N3 C2 -167.2(6) . . . . ?
Sn N2 N3 C2 20.1(9) . . . . ?
C1ME Sn S10 C10 72.6(3) . . . . ?
C2ME Sn S10 C10 -146.7(3) . . . . ?
N30 Sn S10 C10 -23.9(3) . . . . ?
N2 Sn S10 C10 -50.9(4) . . . . ?
Sn S10 C10 N20 25.1(6) . . . . ?
Sn S10 C10 N10 -155.8(6) . . . . ?
N10 C10 N20 N30 175.5(6) . . . . ?
S10 C10 N20 N30 -5.4(9) . . . . ?
C10 N20 N30 C3 154.4(6) . . . . ?
C10 N20 N30 Sn -26.5(7) . . . . ?
C1ME Sn N30 C3 119.4(6) . . . . ?
C2ME Sn N30 C3 -69.2(6) . . . . ?
N2 Sn N30 C3 17.4(6) . . . . ?
S10 Sn N30 C3 -149.7(6) . . . . ?
C1ME Sn N30 N20 -59.5(5) . . . . ?
C2ME Sn N30 N20 111.9(5) . . . . ?
N2 Sn N30 N20 -161.5(5) . . . . ?
S10 Sn N30 N20 31.4(4) . . . . ?
N2 N3 C2 C8 175.7(6) . . . . ?
N2 N3 C2 C3 4.9(11) . . . . ?
N20 N30 C3 N4 -7.3(9) . . . . ?
Sn N30 C3 N4 173.8(5) . . . . ?
N20 N30 C3 C2 173.4(6) . . . . ?
Sn N30 C3 C2 -5.6(10) . . . . ?
N3 C2 C3 N30 -12.7(12) . . . . ?
C8 C2 C3 N30 175.3(6) . . . . ?
N3 C2 C3 N4 167.8(7) . . . . ?
C8 C2 C3 N4 -4.1(7) . . . . ?
N30 C3 N4 C9 -176.3(6) . . . . ?
C2 C3 N4 C9 3.1(7) . . . . ?
C9 C4 C5 C6 -1.1(11) . . . . ?
C4 C5 C6 C7 1.0(12) . . . . ?
C5 C6 C7 C8 -0.9(11) . . . . ?
C6 C7 C8 C9 0.9(11) . . . . ?
C6 C7 C8 C2 -177.8(7) . . . . ?
N3 C2 C8 C7 9.8(13) . . . . ?
C3 C2 C8 C7 -177.6(7) . . . . ?
N3 C2 C8 C9 -169.0(6) . . . . ?
C3 C2 C8 C9 3.6(7) . . . . ?
C5 C4 C9 C8 1.1(11) . . . . ?
C5 C4 C9 N4 -179.2(7) . . . . ?
C7 C8 C9 C4 -1.1(11) . . . . ?
C2 C8 C9 C4 178.0(6) . . . . ?
C7 C8 C9 N4 179.2(6) . . . . ?
C2 C8 C9 N4 -1.8(8) . . . . ?
C3 N4 C9 C4 179.4(7) . . . . ?
C3 N4 C9 C8 -0.9(8) . . . . ?
